data_7714797
loop_
_publ_author_name
'Soussi, Khaled'
'Jeanneau, Erwann'
'Maldivi, Pascale'
'Cl&#xe9;mancey, Martin'
'Latour, Jean-Marc'
'Khrouz, Lhoussain'
'Lorentz, Chantal'
'Daniele, St&#xe9;phane'
'Mishra, Shashank'

_publ_section_title
;
 <i>N</i>-Alkyl substituted triazenide-bridged homoleptic iron(II) dimers
 with an exceptionally short Fe-Fe bond.
;
_journal_issue 4
_journal_name_full 'Dalton transactions (Cambridge, England : 2003)'
_journal_page_first 1439
_journal_page_last 1444
_journal_paper_doi 10.1039/d3dt03132b
_journal_volume 53
_journal_year 2024
_chemical_formula_moiety 'C24 H56 Fe2 N12'
_chemical_formula_sum 'C24 H56 Fe2 N12'
_chemical_formula_weight 624.50
_space_group_crystal_system orthorhombic
_space_group_IT_number 56
_space_group_name_Hall '-P 2ab 2ac'
_space_group_name_H-M_alt 'P c c n'
_atom_sites_solution_hydrogens geom
_atom_sites_solution_primary dual
_audit_creation_date 2022-03-28
_audit_creation_method
;
Olex2 1.5
(compiled 2021.12.09 svn.r5202d8cf for OlexSys, GUI svn.r6439)
;
_audit_update_record
;
2022-03-28 deposited with the CCDC.	2023-12-14 downloaded from the CCDC.
;
_cell_angle_alpha 90
_cell_angle_beta 90
_cell_angle_gamma 90
_cell_formula_units_Z 4
_cell_length_a 12.1992(15)
_cell_length_b 12.3984(18)
_cell_length_c 21.399(3)
_cell_measurement_reflns_used 5344
_cell_measurement_temperature 150.00(10)
_cell_measurement_theta_max 29.1000
_cell_measurement_theta_min 3.7350
_cell_volume 3236.6(8)
_computing_cell_refinement 'CrysAlisPro 1.171.41.112a (Rigaku OD, 2021)'
_computing_data_collection 'CrysAlisPro 1.171.41.112a (Rigaku OD, 2021)'
_computing_data_reduction 'CrysAlisPro 1.171.41.112a (Rigaku OD, 2021)'
_computing_molecular_graphics 'Olex2 1.5 (Dolomanov et al., 2009)'
_computing_publication_material 'Olex2 1.5 (Dolomanov et al., 2009)'
_computing_structure_refinement 'SHELXL 2018/3 (Sheldrick, 2015)'
_computing_structure_solution 'SHELXT  (Sheldrick, 2015)'
_diffrn_ambient_temperature 150.00(10)
_diffrn_detector 'CCD plate'
_diffrn_detector_area_resol_mean 10.4685
_diffrn_detector_type Atlas
_diffrn_measured_fraction_theta_full 0.998
_diffrn_measured_fraction_theta_max 0.885
_diffrn_measurement_details
;
List of Runs (angles in degrees, time in seconds):

  # Type    Start    End  Width  t~exp~   \w     \q     \k     \f   Frames
#--------------------------------------------------------------------------
  1  \w     -4.00  54.00   1.00   30.41    --   12.39 -99.00 -30.00   58
  2  \w    -20.00  21.00   1.00   30.41    --   12.39  77.00-120.00   41
  3  \w    -29.00  73.00   1.00   30.41    --   12.39  19.00 -30.00  102
;
_diffrn_measurement_device 'four-circle diffractometer'
_diffrn_measurement_device_type 'Xcalibur, Atlas, Gemini ultra'
_diffrn_measurement_method '\w scans'
_diffrn_orient_matrix_type 'CrysAlisPro convention (1999,Acta A55,543-557)'
_diffrn_orient_matrix_UB_11 0.0035667000
_diffrn_orient_matrix_UB_12 0.0245147000
_diffrn_orient_matrix_UB_13 -0.0298919000
_diffrn_orient_matrix_UB_21 -0.0018193000
_diffrn_orient_matrix_UB_22 -0.0516414000
_diffrn_orient_matrix_UB_23 -0.0142575000
_diffrn_orient_matrix_UB_31 -0.0579235000
_diffrn_orient_matrix_UB_32 0.0035712000
_diffrn_orient_matrix_UB_33 -0.0013398000
_diffrn_radiation_monochromator graphite
_diffrn_radiation_probe x-ray
_diffrn_radiation_type 'Mo K\a'
_diffrn_radiation_wavelength 0.71073
_diffrn_reflns_av_unetI/netI 0.0512
_diffrn_reflns_Laue_measured_fraction_full 0.998
_diffrn_reflns_Laue_measured_fraction_max 0.885
_diffrn_reflns_limit_h_max 16
_diffrn_reflns_limit_h_min 0
_diffrn_reflns_limit_k_max 15
_diffrn_reflns_limit_k_min 0
_diffrn_reflns_limit_l_max 28
_diffrn_reflns_limit_l_min 0
_diffrn_reflns_number 4014
_diffrn_reflns_point_group_measured_fraction_full 0.998
_diffrn_reflns_point_group_measured_fraction_max 0.885
_diffrn_reflns_theta_full 25.242
_diffrn_reflns_theta_max 29.549
_diffrn_reflns_theta_min 3.019
_diffrn_source 'fine-focus sealed X-ray tube'
_diffrn_source_type 'Enhance (Mo) X-ray Source'
_exptl_absorpt_coefficient_mu 0.930
_exptl_absorpt_correction_T_max 0.871
_exptl_absorpt_correction_T_min 0.765
_exptl_absorpt_correction_type analytical
_exptl_absorpt_process_details
;
CrysAlisPro 1.171.41.112a (Rigaku Oxford Diffraction, 2021)
Analytical numeric absorption correction using a multifaceted crystal
model based on expressions derived by R.C. Clark & J.S. Reid.
(Clark, R. C. & Reid, J. S. (1995). Acta Cryst. A51, 887-897)
Empirical absorption correction using spherical harmonics,
implemented in SCALE3 ABSPACK scaling algorithm.
;
_exptl_crystal_colour colourless
_exptl_crystal_colour_primary colourless
_exptl_crystal_density_diffrn 1.282
_exptl_crystal_description block
_exptl_crystal_F_000 1344
_exptl_crystal_size_max 0.389
_exptl_crystal_size_mid 0.269
_exptl_crystal_size_min 0.163
_refine_diff_density_max 1.542
_refine_diff_density_min -1.201
_refine_diff_density_rms 0.098
_refine_ls_extinction_method none
_refine_ls_goodness_of_fit_ref 1.043
_refine_ls_hydrogen_treatment constr
_refine_ls_matrix_type full
_refine_ls_number_parameters 181
_refine_ls_number_reflns 4014
_refine_ls_number_restraints 0
_refine_ls_restrained_S_all 1.043
_refine_ls_R_factor_all 0.0850
_refine_ls_R_factor_gt 0.0644
_refine_ls_shift/su_max 0.002
_refine_ls_shift/su_mean 0.000
_refine_ls_structure_factor_coef Fsqd
_refine_ls_weighting_details 'w=1/[\s^2^(Fo^2^)+(0.0925P)^2^+7.8410P] where P=(Fo^2^+2Fc^2^)/3'
_refine_ls_weighting_scheme calc
_refine_ls_wR_factor_gt 0.1644
_refine_ls_wR_factor_ref 0.1903
_reflns_Friedel_coverage 0.000
_reflns_number_gt 3190
_reflns_number_total 4014
_reflns_threshold_expression 'I > 2\s(I)'
_cod_data_source_file d3dt03132b2.cif
_cod_data_source_block kso_7_00_2_autored
_cod_depositor_comments 'Adding full bibliography for 7714797--7714798.cif.'
_cod_original_cell_volume 3236.6(7)
_cod_database_code 7714797
_shelx_shelxl_version_number 2018/3
_chemical_oxdiff_formula 'C24 H56 Fe2 N12'
_shelx_space_group_comment
;
The symmetry employed for this shelxl refinement is uniquely defined
by the following loop, which should always be used as a source of
symmetry information in preference to the above space-group names.
They are only intended as comments.
;
_shelx_estimated_absorpt_t_max 0.863
_shelx_estimated_absorpt_t_min 0.714
_olex2_refinement_description
;
1. Twinned data refinement
 Scales: 0.760(3)
 0.240(3)
2. Fixed Uiso
 At 1.2 times of:
  All C(H,H) groups
 At 1.5 times of:
  All C(H,H,H) groups
3.a Secondary CH2 refined with riding coordinates:
 C1(H1A,H1B), C11(H11A,H11B)
3.b Idealised Me refined as rotating group:
 C2(H2A,H2B,H2C), C4(H4A,H4B,H4C), C5(H5A,H5B,H5C), C6(H6A,H6B,H6C), C8(H8A,
 H8B,H8C), C9(H9A,H9B,H9C), C10(H10A,H10B,H10C), C12(H12A,H12B,H12C)
;
_olex2_exptl_crystal_mounting_method 'The crystal was mounted on a nylon loop in perfluoroether oil'
_olex2_submission_original_sample_id KSO_7_00_2
_olex2_submission_special_instructions 'No special instructions were received'
_oxdiff_exptl_absorpt_empirical_details
;
Empirical correction (ABSPACK) includes:
- Absorption correction using spherical harmonics
- Frame scaling
;
_oxdiff_exptl_absorpt_empirical_full_max 2.480
_oxdiff_exptl_absorpt_empirical_full_min 0.827

loop_
_space_group_symop_operation_xyz
'x, y, z'
'-x+1/2, -y+1/2, z'
'-x, y+1/2, -z+1/2'
'x+1/2, -y, -z+1/2'
'-x, -y, -z'
'x-1/2, y-1/2, -z'
'x, -y-1/2, z-1/2'
'-x-1/2, y, z-1/2'

loop_
_atom_site_label
_atom_site_type_symbol
_atom_site_fract_x
_atom_site_fract_y
_atom_site_fract_z
_atom_site_U_iso_or_equiv
_atom_site_adp_type
_atom_site_occupancy
_atom_site_site_symmetry_order
_atom_site_calc_flag
_atom_site_refinement_flags_posn
_atom_site_refinement_flags_adp
_atom_site_refinement_flags_occupancy
_atom_site_disorder_assembly
_atom_site_disorder_group
Fe1 Fe 0.81860(5) 0.69406(5) 0.62452(2) 0.02031(19) Uani 1 1 d . . . . .
N1 N 0.7526(3) 0.6261(3) 0.55109(16) 0.0255(7) Uani 1 1 d . . . . .
N2 N 0.6485(3) 0.6363(3) 0.53767(15) 0.0257(7) Uani 1 1 d . . . . .
N3 N 0.5975(3) 0.7101(3) 0.56934(16) 0.0248(7) Uani 1 1 d . . . . .
N4 N 0.7380(3) 0.5963(3) 0.68001(16) 0.0256(7) Uani 1 1 d . . . . .
N5 N 0.6559(3) 0.6321(3) 0.71185(15) 0.0257(7) Uani 1 1 d . . . . .
N6 N 0.6260(3) 0.7297(3) 0.69849(16) 0.0258(7) Uani 1 1 d . . . . .
C1 C 0.8068(4) 0.5530(4) 0.5059(2) 0.0303(10) Uani 1 1 d . . . . .
H1A H 0.768097 0.482827 0.505798 0.036 Uiso 1 1 calc R U . . .
H1B H 0.883146 0.539943 0.519650 0.036 Uiso 1 1 calc R U . . .
C2 C 0.8083(5) 0.5978(5) 0.4399(2) 0.0420(13) Uani 1 1 d . . . . .
H2A H 0.846311 0.547186 0.412207 0.063 Uiso 1 1 calc R U . . .
H2B H 0.846607 0.667293 0.439598 0.063 Uiso 1 1 calc R U . . .
H2C H 0.732859 0.607955 0.425248 0.063 Uiso 1 1 calc R U . . .
C3 C 0.4762(4) 0.7081(4) 0.5594(2) 0.0316(10) Uani 1 1 d . . . . .
C4 C 0.4482(5) 0.7049(6) 0.4896(3) 0.0537(16) Uani 1 1 d . . . . .
H4A H 0.482604 0.766418 0.468560 0.081 Uiso 1 1 calc R U . . .
H4B H 0.368519 0.708766 0.484282 0.081 Uiso 1 1 calc R U . . .
H4C H 0.475629 0.637620 0.471429 0.081 Uiso 1 1 calc R U . . .
C5 C 0.4291(4) 0.8108(5) 0.5872(3) 0.0413(13) Uani 1 1 d . . . . .
H5A H 0.443486 0.812221 0.632299 0.062 Uiso 1 1 calc R U . . .
H5B H 0.349829 0.812931 0.579934 0.062 Uiso 1 1 calc R U . . .
H5C H 0.463610 0.873468 0.567475 0.062 Uiso 1 1 calc R U . . .
C6 C 0.4277(4) 0.6101(5) 0.5925(3) 0.0495(14) Uani 1 1 d . . . . .
H6A H 0.458856 0.544158 0.574615 0.074 Uiso 1 1 calc R U . . .
H6B H 0.347940 0.609701 0.586966 0.074 Uiso 1 1 calc R U . . .
H6C H 0.445108 0.613623 0.637158 0.074 Uiso 1 1 calc R U . . .
C7 C 0.7601(4) 0.4791(4) 0.6906(2) 0.0307(10) Uani 1 1 d . . . . .
C8 C 0.6733(5) 0.4149(5) 0.6547(3) 0.0506(14) Uani 1 1 d . . . . .
H8A H 0.600457 0.431548 0.671444 0.076 Uiso 1 1 calc R U . . .
H8B H 0.687786 0.337540 0.659293 0.076 Uiso 1 1 calc R U . . .
H8C H 0.676071 0.434459 0.610354 0.076 Uiso 1 1 calc R U . . .
C9 C 0.8745(5) 0.4529(5) 0.6656(3) 0.0467(14) Uani 1 1 d . . . . .
H9A H 0.879011 0.473459 0.621497 0.070 Uiso 1 1 calc R U . . .
H9B H 0.888288 0.375364 0.669815 0.070 Uiso 1 1 calc R U . . .
H9C H 0.929419 0.493079 0.689599 0.070 Uiso 1 1 calc R U . . .
C10 C 0.7538(6) 0.4502(5) 0.7602(3) 0.0547(16) Uani 1 1 d . . . . .
H10A H 0.809606 0.490890 0.783213 0.082 Uiso 1 1 calc R U . . .
H10B H 0.766814 0.372764 0.765506 0.082 Uiso 1 1 calc R U . . .
H10C H 0.680965 0.468555 0.776337 0.082 Uiso 1 1 calc R U . . .
C11 C 0.5456(4) 0.7697(4) 0.7445(2) 0.0329(10) Uani 1 1 d . . . . .
H11A H 0.481162 0.721186 0.744897 0.039 Uiso 1 1 calc R U . . .
H11B H 0.520318 0.842341 0.731735 0.039 Uiso 1 1 calc R U . . .
C12 C 0.5943(4) 0.7757(5) 0.8100(2) 0.0447(13) Uani 1 1 d . . . . .
H12A H 0.659345 0.822080 0.809505 0.067 Uiso 1 1 calc R U . . .
H12B H 0.615015 0.703146 0.823848 0.067 Uiso 1 1 calc R U . . .
H12C H 0.539837 0.805705 0.838852 0.067 Uiso 1 1 calc R U . . .

loop_
_atom_site_aniso_label
_atom_site_aniso_U_11
_atom_site_aniso_U_22
_atom_site_aniso_U_33
_atom_site_aniso_U_23
_atom_site_aniso_U_13
_atom_site_aniso_U_12
Fe1 0.0214(3) 0.0242(4) 0.0153(3) 0.0000(2) -0.0002(2) 0.0006(2)
N1 0.0257(18) 0.028(2) 0.0229(16) -0.0047(14) -0.0009(14) 0.0016(14)
N2 0.032(2) 0.024(2) 0.0209(16) -0.0016(14) -0.0004(14) 0.0001(15)
N3 0.0214(17) 0.0313(19) 0.0216(16) -0.0014(15) -0.0043(13) -0.0002(14)
N4 0.0247(17) 0.030(2) 0.0219(16) 0.0073(15) 0.0011(14) 0.0011(15)
N5 0.0294(19) 0.028(2) 0.0192(15) 0.0025(14) -0.0001(13) -0.0022(15)
N6 0.0289(18) 0.029(2) 0.0194(16) 0.0030(14) 0.0039(13) 0.0024(15)
C1 0.038(3) 0.028(2) 0.025(2) -0.0023(18) 0.0010(17) 0.0065(17)
C2 0.057(3) 0.044(3) 0.024(2) -0.001(2) 0.006(2) 0.010(2)
C3 0.023(2) 0.041(3) 0.031(2) -0.005(2) -0.0048(17) 0.0001(19)
C4 0.038(3) 0.087(5) 0.037(3) -0.011(3) -0.015(2) 0.007(3)
C5 0.025(2) 0.048(3) 0.051(3) -0.009(2) -0.012(2) 0.010(2)
C6 0.031(3) 0.049(3) 0.068(4) 0.008(3) 0.003(3) -0.009(2)
C7 0.032(2) 0.028(2) 0.032(2) 0.0057(18) -0.0031(19) 0.0004(19)
C8 0.051(3) 0.034(3) 0.067(4) 0.000(3) -0.010(3) -0.004(3)
C9 0.047(3) 0.037(3) 0.056(3) 0.010(3) 0.003(3) 0.010(2)
C10 0.080(4) 0.048(3) 0.037(3) 0.017(3) 0.007(3) 0.008(3)
C11 0.032(2) 0.041(3) 0.026(2) 0.0055(19) 0.0063(17) 0.004(2)
C12 0.042(3) 0.067(4) 0.026(2) -0.003(2) 0.005(2) 0.016(3)

loop_
_atom_type_symbol
_atom_type_description
_atom_type_scat_dispersion_real
_atom_type_scat_dispersion_imag
_atom_type_scat_source
C C 0.0033 0.0016 'International Tables Vol C Tables 4.2.6.8 and 6.1.1.4'
H H 0.0000 0.0000 'International Tables Vol C Tables 4.2.6.8 and 6.1.1.4'
N N 0.0061 0.0033 'International Tables Vol C Tables 4.2.6.8 and 6.1.1.4'
Fe Fe 0.3463 0.8444 'International Tables Vol C Tables 4.2.6.8 and 6.1.1.4'

loop_
_exptl_crystal_face_index_h
_exptl_crystal_face_index_k
_exptl_crystal_face_index_l
_exptl_crystal_face_perp_dist
6 -8 -25 0.1775
-1 -8 27 0.1524
-10 7 -22 0.1879
-1 8 -27 0.1908
-10 14 -4 0.1522
12 -12 4 0.1078
-12 -13 3 0.0676
17 1 7 0.1129
5 7 26 0.1308
-11 7 20 0.1463
-17 1 1 0.1363
-13 -5 -19 0.1728
12 12 -3 0.0905

loop_
_geom_angle_atom_site_label_1
_geom_angle_atom_site_label_2
_geom_angle_atom_site_label_3
_geom_angle
_geom_angle_site_symmetry_1
_geom_angle_site_symmetry_3
_geom_angle_publ_flag
N1 Fe1 Fe1 87.58(11) . 2_665 ?
N1 Fe1 N3 89.55(16) . 2_665 ?
N1 Fe1 N4 90.79(15) . . ?
N1 Fe1 N6 175.15(15) . 2_665 ?
N3 Fe1 Fe1 90.88(12) 2_665 2_665 ?
N3 Fe1 N6 90.81(15) 2_665 2_665 ?
N4 Fe1 Fe1 90.48(11) . 2_665 ?
N4 Fe1 N3 178.62(15) . 2_665 ?
N4 Fe1 N6 88.97(16) . 2_665 ?
N6 Fe1 Fe1 87.58(11) 2_665 2_665 ?
N2 N1 Fe1 122.3(3) . . ?
N2 N1 C1 110.4(3) . . ?
C1 N1 Fe1 127.2(3) . . ?
N3 N2 N1 114.7(3) . . ?
N2 N3 Fe1 119.4(3) . 2_665 ?
N2 N3 C3 112.9(4) . . ?
C3 N3 Fe1 127.7(3) . 2_665 ?
N5 N4 Fe1 119.7(3) . . ?
N5 N4 C7 113.2(3) . . ?
C7 N4 Fe1 127.0(3) . . ?
N4 N5 N6 115.1(3) . . ?
N5 N6 Fe1 122.0(3) . 2_665 ?
N5 N6 C11 110.8(3) . . ?
C11 N6 Fe1 127.2(3) . 2_665 ?
N1 C1 H1A 109.0 . . ?
N1 C1 H1B 109.0 . . ?
N1 C1 C2 112.9(4) . . ?
H1A C1 H1B 107.8 . . ?
C2 C1 H1A 109.0 . . ?
C2 C1 H1B 109.0 . . ?
C1 C2 H2A 109.5 . . ?
C1 C2 H2B 109.5 . . ?
C1 C2 H2C 109.5 . . ?
H2A C2 H2B 109.5 . . ?
H2A C2 H2C 109.5 . . ?
H2B C2 H2C 109.5 . . ?
N3 C3 C4 111.0(4) . . ?
N3 C3 C5 107.7(4) . . ?
N3 C3 C6 109.4(4) . . ?
C5 C3 C4 108.6(5) . . ?
C5 C3 C6 109.8(4) . . ?
C6 C3 C4 110.2(5) . . ?
C3 C4 H4A 109.5 . . ?
C3 C4 H4B 109.5 . . ?
C3 C4 H4C 109.5 . . ?
H4A C4 H4B 109.5 . . ?
H4A C4 H4C 109.5 . . ?
H4B C4 H4C 109.5 . . ?
C3 C5 H5A 109.5 . . ?
C3 C5 H5B 109.5 . . ?
C3 C5 H5C 109.5 . . ?
H5A C5 H5B 109.5 . . ?
H5A C5 H5C 109.5 . . ?
H5B C5 H5C 109.5 . . ?
C3 C6 H6A 109.5 . . ?
C3 C6 H6B 109.5 . . ?
C3 C6 H6C 109.5 . . ?
H6A C6 H6B 109.5 . . ?
H6A C6 H6C 109.5 . . ?
H6B C6 H6C 109.5 . . ?
N4 C7 C8 107.7(4) . . ?
N4 C7 C9 108.5(4) . . ?
N4 C7 C10 111.4(4) . . ?
C8 C7 C10 109.4(5) . . ?
C9 C7 C8 110.2(5) . . ?
C9 C7 C10 109.6(5) . . ?
C7 C8 H8A 109.5 . . ?
C7 C8 H8B 109.5 . . ?
C7 C8 H8C 109.5 . . ?
H8A C8 H8B 109.5 . . ?
H8A C8 H8C 109.5 . . ?
H8B C8 H8C 109.5 . . ?
C7 C9 H9A 109.5 . . ?
C7 C9 H9B 109.5 . . ?
C7 C9 H9C 109.5 . . ?
H9A C9 H9B 109.5 . . ?
H9A C9 H9C 109.5 . . ?
H9B C9 H9C 109.5 . . ?
C7 C10 H10A 109.5 . . ?
C7 C10 H10B 109.5 . . ?
C7 C10 H10C 109.5 . . ?
H10A C10 H10B 109.5 . . ?
H10A C10 H10C 109.5 . . ?
H10B C10 H10C 109.5 . . ?
N6 C11 H11A 109.3 . . ?
N6 C11 H11B 109.3 . . ?
N6 C11 C12 111.8(4) . . ?
H11A C11 H11B 107.9 . . ?
C12 C11 H11A 109.3 . . ?
C12 C11 H11B 109.3 . . ?
C11 C12 H12A 109.5 . . ?
C11 C12 H12B 109.5 . . ?
C11 C12 H12C 109.5 . . ?
H12A C12 H12B 109.5 . . ?
H12A C12 H12C 109.5 . . ?
H12B C12 H12C 109.5 . . ?

loop_
_geom_bond_atom_site_label_1
_geom_bond_atom_site_label_2
_geom_bond_distance
_geom_bond_site_symmetry_2
_geom_bond_publ_flag
Fe1 Fe1 2.1738(13) 2_665 ?
Fe1 N1 1.956(4) . ?
Fe1 N3 1.963(4) 2_665 ?
Fe1 N4 1.961(4) . ?
Fe1 N6 1.964(4) 2_665 ?
N1 N2 1.308(6) . ?
N1 C1 1.482(6) . ?
N2 N3 1.298(5) . ?
N3 C3 1.496(6) . ?
N4 N5 1.290(5) . ?
N4 C7 1.495(6) . ?
N5 N6 1.295(5) . ?
N6 C11 1.475(6) . ?
C1 H1A 0.9900 . ?
C1 H1B 0.9900 . ?
C1 C2 1.518(7) . ?
C2 H2A 0.9800 . ?
C2 H2B 0.9800 . ?
C2 H2C 0.9800 . ?
C3 C4 1.532(7) . ?
C3 C5 1.518(7) . ?
C3 C6 1.525(8) . ?
C4 H4A 0.9800 . ?
C4 H4B 0.9800 . ?
C4 H4C 0.9800 . ?
C5 H5A 0.9800 . ?
C5 H5B 0.9800 . ?
C5 H5C 0.9800 . ?
C6 H6A 0.9800 . ?
C6 H6B 0.9800 . ?
C6 H6C 0.9800 . ?
C7 C8 1.532(7) . ?
C7 C9 1.530(8) . ?
C7 C10 1.533(7) . ?
C8 H8A 0.9800 . ?
C8 H8B 0.9800 . ?
C8 H8C 0.9800 . ?
C9 H9A 0.9800 . ?
C9 H9B 0.9800 . ?
C9 H9C 0.9800 . ?
C10 H10A 0.9800 . ?
C10 H10B 0.9800 . ?
C10 H10C 0.9800 . ?
C11 H11A 0.9900 . ?
C11 H11B 0.9900 . ?
C11 C12 1.526(7) . ?
C12 H12A 0.9800 . ?
C12 H12B 0.9800 . ?
C12 H12C 0.9800 . ?

loop_
_geom_torsion_atom_site_label_1
_geom_torsion_atom_site_label_2
_geom_torsion_atom_site_label_3
_geom_torsion_atom_site_label_4
_geom_torsion
_geom_torsion_site_symmetry_1
_geom_torsion_site_symmetry_2
_geom_torsion_site_symmetry_3
_geom_torsion_site_symmetry_4
_geom_torsion_publ_flag
Fe1 N1 N2 N3 12.4(5) . . . . ?
Fe1 N1 C1 C2 -118.5(4) . . . . ?
Fe1 N3 C3 C4 132.4(4) 2_665 . . . ?
Fe1 N3 C3 C5 13.6(6) 2_665 . . . ?
Fe1 N3 C3 C6 -105.7(5) 2_665 . . . ?
Fe1 N4 N5 N6 7.5(5) . . . . ?
Fe1 N4 C7 C8 -103.7(5) . . . . ?
Fe1 N4 C7 C9 15.5(5) . . . . ?
Fe1 N4 C7 C10 136.3(4) . . . . ?
Fe1 N6 C11 C12 -119.1(4) 2_665 . . . ?
N1 N2 N3 Fe1 6.8(5) . . . 2_665 ?
N1 N2 N3 C3 -171.6(4) . . . . ?
N2 N1 C1 C2 65.1(5) . . . . ?
N2 N3 C3 C4 -49.4(6) . . . . ?
N2 N3 C3 C5 -168.2(4) . . . . ?
N2 N3 C3 C6 72.4(5) . . . . ?
N4 N5 N6 Fe1 11.7(5) . . . 2_665 ?
N4 N5 N6 C11 -170.0(4) . . . . ?
N5 N4 C7 C8 76.0(5) . . . . ?
N5 N4 C7 C9 -164.8(4) . . . . ?
N5 N4 C7 C10 -44.0(6) . . . . ?
N5 N6 C11 C12 62.7(6) . . . . ?
C1 N1 N2 N3 -170.9(4) . . . . ?
C7 N4 N5 N6 -172.2(4) . . . . ?

loop_
_twin_individual_id
_twin_individual_mass_fraction_refined
1 0.760(3)
2 0.240(3)

loop_
_exptl_oxdiff_crystal_face_indexfrac_h
_exptl_oxdiff_crystal_face_indexfrac_k
_exptl_oxdiff_crystal_face_indexfrac_l
_exptl_oxdiff_crystal_face_x
_exptl_oxdiff_crystal_face_y
_exptl_oxdiff_crystal_face_z
6.0268 -7.9282 -25.0177 0.5750 0.7551 -0.3439
-0.9847 -8.0805 26.9705 -1.0078 0.0346 -0.0080
-10.0229 7.0350 -22.0095 0.7946 -0.0313 0.6352
-1.0170 8.0748 -26.9770 1.0007 -0.0305 0.1239
-10.0414 13.9972 -3.9777 0.4262 -0.6479 0.6370
12.0384 -11.9892 3.9922 -0.3703 0.5403 -0.7455
-11.9798 -13.0568 2.9092 -0.4498 0.6546 0.6434
17.0115 1.0323 7.0613 -0.1251 -0.1849 -0.9911
4.9849 6.9562 26.0500 -0.5904 -0.7397 -0.2988
-11.0282 6.9254 19.9962 -0.4673 -0.6227 0.6367
-17.0171 0.9496 0.9484 -0.0658 -0.0316 0.9878
-12.9973 -4.9948 -19.0667 0.4011 0.5534 0.7606
11.9822 12.0557 -2.9133 0.4254 -0.6028 -0.6471
